data_4023004
loop_
_publ_author_name
'Lee J. Higham'
'Jimmy Muldoon'
'P. Gabriel Kelly'
'David M. Corr'
'Helge M\"uller-Bunz'
'Declan G. Gilheany'

_publ_section_title
;
 A Re-Evaluation of the Electrophilic Substitution Reactions
 of the Ramirez Ylide
;
_journal_name_full 'Journal of Organic Chemistry'
_journal_page_first 8780
_journal_page_last 8785
_journal_paper_doi 10.1021/jo7014104
_journal_volume 72
_journal_year 2007
_chemical_formula_sum 'C28 H18 N3 P'
_chemical_formula_weight 427.42
_chemical_name_systematic
; 
 ? 
;
_space_group_IT_number 15
_symmetry_cell_setting monoclinic
_symmetry_space_group_name_Hall '-C 2yc'
_symmetry_space_group_name_H-M 'C 1 2/c 1'
_atom_sites_solution_hydrogens geom
_atom_sites_solution_primary direct
_atom_sites_solution_secondary difmap
_audit_creation_method SHELXL-97
_cell_angle_alpha 90.00
_cell_angle_beta 105.595(5)
_cell_angle_gamma 90.00
_cell_formula_units_Z 8
_cell_length_a 24.875(7)
_cell_length_b 12.734(4)
_cell_length_c 15.011(4)
_cell_measurement_reflns_used 8396
_cell_measurement_temperature 293(2)
_cell_measurement_theta_max 29.55
_cell_measurement_theta_min 2.43
_cell_volume 4580(2)
_computing_cell_refinement 'Bruker SMART'
_computing_data_collection 'Bruker SMART'
_computing_data_reduction 'Bruker SAINT'
_computing_molecular_graphics 'Bruker SHELXTL'
_computing_publication_material 'Bruker SHELXTL'
_computing_structure_refinement 'SHELXL-97 (Sheldrick, 1997)'
_computing_structure_solution 'SHELXS-97 (Sheldrick, 1990)'
_diffrn_ambient_temperature 293(2)
_diffrn_measured_fraction_theta_full 1.000
_diffrn_measured_fraction_theta_max 1.000
_diffrn_measurement_device_type 'CCD area detector'
_diffrn_measurement_method 'phi and omega scans'
_diffrn_radiation_monochromator graphite
_diffrn_radiation_source 'fine-focus sealed tube'
_diffrn_radiation_type MoK\a
_diffrn_radiation_wavelength 0.71073
_diffrn_reflns_av_R_equivalents 0.0227
_diffrn_reflns_av_sigmaI/netI 0.0123
_diffrn_reflns_limit_h_max 30
_diffrn_reflns_limit_h_min -30
_diffrn_reflns_limit_k_max 15
_diffrn_reflns_limit_k_min -15
_diffrn_reflns_limit_l_max 18
_diffrn_reflns_limit_l_min -18
_diffrn_reflns_number 38729
_diffrn_reflns_theta_full 26.00
_diffrn_reflns_theta_max 26.00
_diffrn_reflns_theta_min 1.70
_exptl_absorpt_coefficient_mu 0.140
_exptl_absorpt_correction_T_max 0.9592
_exptl_absorpt_correction_T_min 0.8276
_exptl_absorpt_correction_type multi-scan
_exptl_absorpt_process_details SADABS
_exptl_crystal_colour red
_exptl_crystal_density_diffrn 1.240
_exptl_crystal_density_method 'not measured'
_exptl_crystal_description plate
_exptl_crystal_F_000 1776
_exptl_crystal_size_max 0.80
_exptl_crystal_size_mid 0.50
_exptl_crystal_size_min 0.30
_refine_diff_density_max 0.275
_refine_diff_density_min -0.153
_refine_diff_density_rms 0.034
_refine_ls_extinction_method none
_refine_ls_goodness_of_fit_ref 1.030
_refine_ls_hydrogen_treatment constr
_refine_ls_matrix_type full
_refine_ls_number_parameters 344
_refine_ls_number_reflns 4508
_refine_ls_number_restraints 0
_refine_ls_restrained_S_all 1.030
_refine_ls_R_factor_all 0.0480
_refine_ls_R_factor_gt 0.0432
_refine_ls_shift/su_max 0.008
_refine_ls_shift/su_mean 0.001
_refine_ls_structure_factor_coef Fsqd
_refine_ls_weighting_details 'calc w=1/[\s^2^(Fo^2^)+(0.0670P)^2^+2.0494P] where P=(Fo^2^+2Fc^2^)/3'
_refine_ls_weighting_scheme calc
_refine_ls_wR_factor_gt 0.1185
_refine_ls_wR_factor_ref 0.1239
_reflns_number_gt 3979
_reflns_number_total 4508
_reflns_threshold_expression >2sigma(I)
_cod_data_source_file jo7014104-File006.cif
_cod_data_source_block gil33
_cod_depositor_comments
;
The following automatic conversions were performed:
'_symmetry_cell_setting' value 'Monoclinic' changed to 'monoclinic'
according to '/home/saulius/struct/CIF-dictionaries/cif_core.dic'
dictionary named 'cif_core.dic' version 2.4.1 from 2010-06-29.

Automatic conversion script
Id: cif_fix_enum 1527 2010-12-29 10:47:43Z saulius 
;
_cod_original_sg_symbol_H-M 'C 2/c'
_cod_database_code 4023004

loop_
_symmetry_equiv_pos_as_xyz
'x, y, z'
'-x, y, -z+1/2'
'x+1/2, y+1/2, z'
'-x+1/2, y+1/2, -z+1/2'
'-x, -y, -z'
'x, -y, z-1/2'
'-x+1/2, -y+1/2, -z'
'x+1/2, -y+1/2, z-1/2'

loop_
_atom_site_label
_atom_site_type_symbol
_atom_site_fract_x
_atom_site_fract_y
_atom_site_fract_z
_atom_site_U_iso_or_equiv
_atom_site_adp_type
_atom_site_occupancy
_atom_site_symmetry_multiplicity
_atom_site_calc_flag
_atom_site_refinement_flags
_atom_site_disorder_assembly
_atom_site_disorder_group
P P 0.147181(15) 0.33721(3) 0.13565(3) 0.05100(14) Uani 1 1 d . . .
C1 C 0.10276(6) 0.22962(13) 0.12893(11) 0.0572(4) Uani 1 1 d . A .
C2 C 0.04729(6) 0.23704(13) 0.12737(10) 0.0550(4) Uani 1 1 d . A .
H2 H 0.0276 0.2989 0.1284 0.066 Uiso 1 1 calc R . .
C3 C 0.02551(7) 0.13441(15) 0.12393(11) 0.0609(4) Uani 1 1 d . . .
C4 C 0.06996(8) 0.06328(15) 0.12287(14) 0.0742(5) Uani 1 1 d . A .
H4 H 0.0674 -0.0096 0.1206 0.089 Uiso 1 1 calc R . .
C5 C 0.11645(7) 0.12027(14) 0.12580(15) 0.0735(5) Uani 1 1 d . . .
H5 H 0.1512 0.0933 0.1258 0.088 Uiso 1 1 calc R A .
C6A C -0.03172(10) 0.1190(2) 0.12012(13) 0.0490(6) Uani 0.810(6) 1 d P A 1
C7A C -0.05930(9) 0.02472(17) 0.11865(14) 0.0591(8) Uani 0.810(6) 1 d P A 1
C8 C -0.06869(7) 0.21347(14) 0.11220(12) 0.0592(4) Uani 1 1 d . . .
N8A N -0.0951(2) 0.2868(4) 0.0999(4) 0.0730(10) Uani 0.810(6) 1 d P A 1
C9A C -0.1173(3) 0.0213(3) 0.1142(5) 0.0688(12) Uani 0.810(6) 1 d P A 1
N9 N -0.16258(8) 0.01527(16) 0.11243(16) 0.1006(6) Uani 1 1 d . . .
C10A C -0.0336(2) -0.0726(6) 0.1203(6) 0.0722(13) Uani 0.810(6) 1 d P A 1
N10A N -0.0149(2) -0.1543(4) 0.1174(4) 0.1039(15) Uani 0.810(6) 1 d P A 1
C6B C -0.0214(4) 0.0615(8) 0.1194(5) 0.043(3) Uani 0.190(6) 1 d P A 2
C7B C -0.0712(4) 0.1117(6) 0.1161(5) 0.046(3) Uani 0.190(6) 1 d P A 2
N8B N -0.0805(10) 0.298(2) 0.1208(18) 0.097(7) Uani 0.190(6) 1 d P A 2
C9B C -0.1204(12) 0.0569(12) 0.118(2) 0.056(4) Uani 0.190(6) 1 d P A 2
C10B C -0.0193(9) -0.057(3) 0.122(3) 0.061(4) Uani 0.190(6) 1 d P A 2
N10B N -0.0206(12) -0.1361(19) 0.1510(19) 0.108(7) Uani 0.190(6) 1 d P A 2
C11 C 0.20742(6) 0.31953(12) 0.23329(10) 0.0523(3) Uani 1 1 d . . .
C12 C 0.25540(7) 0.37920(14) 0.24334(12) 0.0646(4) Uani 1 1 d . . .
H12 H 0.2569 0.4302 0.1997 0.077 Uiso 1 1 calc R . .
C13 C 0.30077(8) 0.36260(18) 0.31810(16) 0.0822(6) Uani 1 1 d . . .
H13 H 0.3330 0.4022 0.3246 0.099 Uiso 1 1 calc R . .
C14 C 0.29872(9) 0.2881(2) 0.38299(15) 0.0885(6) Uani 1 1 d . . .
H14 H 0.3297 0.2768 0.4329 0.106 Uiso 1 1 calc R . .
C15 C 0.25132(9) 0.23032(18) 0.37465(14) 0.0838(6) Uani 1 1 d . . .
H15 H 0.2499 0.1807 0.4194 0.101 Uiso 1 1 calc R . .
C16 C 0.20568(7) 0.24552(15) 0.30009(12) 0.0673(4) Uani 1 1 d . . .
H16 H 0.1735 0.2059 0.2946 0.081 Uiso 1 1 calc R . .
C17 C 0.17020(6) 0.35047(13) 0.03259(11) 0.0558(4) Uani 1 1 d . . .
C18 C 0.19844(9) 0.43907(16) 0.01683(13) 0.0760(5) Uani 1 1 d . . .
H18 H 0.2041 0.4948 0.0583 0.091 Uiso 1 1 calc R . .
C19 C 0.21820(9) 0.4445(2) -0.06079(15) 0.0869(6) Uani 1 1 d . . .
H19 H 0.2375 0.5038 -0.0712 0.104 Uiso 1 1 calc R . .
C20 C 0.20953(10) 0.3634(2) -0.12207(16) 0.0903(7) Uani 1 1 d . . .
H20 H 0.2230 0.3672 -0.1741 0.108 Uiso 1 1 calc R . .
C21 C 0.18119(11) 0.2767(2) -0.10719(16) 0.0949(7) Uani 1 1 d . . .
H21 H 0.1753 0.2217 -0.1495 0.114 Uiso 1 1 calc R . .
C22 C 0.16115(8) 0.26926(15) -0.03045(13) 0.0732(5) Uani 1 1 d . . .
H22 H 0.1416 0.2098 -0.0212 0.088 Uiso 1 1 calc R . .
C23 C 0.11122(6) 0.45403(12) 0.15317(12) 0.0578(4) Uani 1 1 d . . .
C24 C 0.10595(8) 0.47375(15) 0.24100(13) 0.0695(4) Uani 1 1 d . . .
H24 H 0.1225 0.4287 0.2893 0.083 Uiso 1 1 calc R . .
C25 C 0.07639(9) 0.55970(18) 0.25733(17) 0.0879(6) Uani 1 1 d . . .
H25 H 0.0725 0.5719 0.3164 0.106 Uiso 1 1 calc R . .
C26 C 0.05293(10) 0.62658(18) 0.1873(2) 0.0950(7) Uani 1 1 d . . .
H26 H 0.0335 0.6852 0.1987 0.114 Uiso 1 1 calc R . .
C27 C 0.05768(11) 0.6085(2) 0.10066(19) 0.1064(9) Uani 1 1 d . . .
H27 H 0.0413 0.6547 0.0531 0.128 Uiso 1 1 calc R . .
C28 C 0.08674(10) 0.52168(18) 0.08228(16) 0.0901(7) Uani 1 1 d . . .
H28 H 0.0896 0.5093 0.0227 0.108 Uiso 1 1 calc R . .

loop_
_atom_site_aniso_label
_atom_site_aniso_U_11
_atom_site_aniso_U_22
_atom_site_aniso_U_33
_atom_site_aniso_U_23
_atom_site_aniso_U_13
_atom_site_aniso_U_12
P 0.0437(2) 0.0522(2) 0.0578(2) 0.00728(16) 0.01486(17) -0.00188(15)
C1 0.0439(7) 0.0578(9) 0.0693(9) 0.0100(7) 0.0141(7) -0.0035(6)
C2 0.0444(7) 0.0668(9) 0.0524(8) 0.0062(7) 0.0106(6) -0.0025(7)
C3 0.0481(8) 0.0769(10) 0.0540(8) 0.0071(7) 0.0074(6) -0.0120(7)
C4 0.0671(11) 0.0594(10) 0.0904(13) 0.0115(9) 0.0115(9) -0.0121(8)
C5 0.0502(9) 0.0597(10) 0.1091(15) 0.0142(9) 0.0187(9) -0.0001(7)
C6A 0.0516(15) 0.0477(14) 0.0457(10) -0.0025(9) 0.0099(8) -0.0071(10)
C7A 0.0538(13) 0.0542(15) 0.0657(12) -0.0017(9) 0.0100(9) -0.0110(10)
C8 0.0577(9) 0.0603(10) 0.0612(9) -0.0083(8) 0.0190(8) -0.0145(8)
N8A 0.054(2) 0.0756(18) 0.086(3) -0.0122(19) 0.0136(18) 0.0079(16)
C9A 0.062(2) 0.054(3) 0.091(2) -0.013(3) 0.0227(14) -0.019(3)
N9 0.0652(10) 0.0896(13) 0.1527(18) -0.0243(12) 0.0391(11) -0.0279(9)
C10A 0.055(3) 0.056(3) 0.097(2) 0.011(2) 0.006(3) -0.010(3)
N10A 0.112(3) 0.0528(19) 0.131(4) 0.004(2) 0.006(2) 0.0030(16)
C6B 0.051(6) 0.027(4) 0.046(4) -0.001(3) 0.005(3) -0.010(4)
C7B 0.036(5) 0.046(5) 0.057(4) -0.005(3) 0.014(3) -0.009(3)
N8B 0.055(11) 0.125(14) 0.097(11) -0.052(8) -0.004(7) 0.019(9)
C9B 0.056(6) 0.038(8) 0.075(7) -0.009(8) 0.018(5) -0.010(8)
C10B 0.030(8) 0.063(11) 0.084(8) 0.001(7) 0.006(7) -0.023(6)
N10B 0.138(13) 0.056(9) 0.152(18) -0.024(9) 0.076(13) -0.025(8)
C11 0.0443(7) 0.0571(8) 0.0572(8) -0.0013(6) 0.0165(6) 0.0047(6)
C12 0.0550(9) 0.0678(10) 0.0706(10) -0.0079(8) 0.0163(8) -0.0066(7)
C13 0.0542(10) 0.0942(14) 0.0910(14) -0.0283(12) 0.0072(9) -0.0063(10)
C14 0.0724(12) 0.1032(16) 0.0748(13) -0.0138(12) -0.0063(10) 0.0216(12)
C15 0.0873(14) 0.0908(14) 0.0675(11) 0.0124(10) 0.0106(10) 0.0184(12)
C16 0.0595(9) 0.0753(11) 0.0670(10) 0.0131(8) 0.0168(8) 0.0061(8)
C17 0.0484(8) 0.0630(9) 0.0569(8) 0.0057(7) 0.0153(6) -0.0026(7)
C18 0.0844(12) 0.0800(12) 0.0663(10) 0.0035(9) 0.0250(9) -0.0240(10)
C19 0.0769(13) 0.1084(17) 0.0806(13) 0.0238(12) 0.0302(10) -0.0144(12)
C20 0.0859(14) 0.1220(19) 0.0746(13) 0.0168(13) 0.0414(11) 0.0196(13)
C21 0.1212(19) 0.0924(16) 0.0820(14) -0.0097(12) 0.0458(13) 0.0094(14)
C22 0.0809(12) 0.0672(11) 0.0753(11) -0.0032(9) 0.0276(9) -0.0032(9)
C23 0.0495(8) 0.0550(8) 0.0704(10) 0.0123(7) 0.0186(7) 0.0024(6)
C24 0.0645(10) 0.0708(11) 0.0733(11) 0.0067(8) 0.0184(8) 0.0126(8)
C25 0.0845(14) 0.0868(14) 0.0975(15) 0.0000(11) 0.0331(11) 0.0215(11)
C26 0.0915(15) 0.0726(13) 0.134(2) 0.0191(13) 0.0522(15) 0.0222(11)
C27 0.1130(19) 0.0921(16) 0.123(2) 0.0532(15) 0.0470(16) 0.0442(14)
C28 0.1015(16) 0.0922(14) 0.0831(13) 0.0334(11) 0.0361(12) 0.0320(12)

loop_
_atom_type_symbol
_atom_type_description
_atom_type_scat_dispersion_real
_atom_type_scat_dispersion_imag
_atom_type_scat_source
C C 0.0033 0.0016 'International Tables Vol C Tables 4.2.6.8 and 6.1.1.4'
H H 0.0000 0.0000 'International Tables Vol C Tables 4.2.6.8 and 6.1.1.4'
N N 0.0061 0.0033 'International Tables Vol C Tables 4.2.6.8 and 6.1.1.4'
P P 0.1023 0.0942 'International Tables Vol C Tables 4.2.6.8 and 6.1.1.4'

loop_
_geom_angle_atom_site_label_1
_geom_angle_atom_site_label_2
_geom_angle_atom_site_label_3
_geom_angle
C1 P C23 109.08(8)
C1 P C17 111.55(8)
C23 P C17 109.62(7)
C1 P C11 108.85(7)
C23 P C11 108.81(8)
C17 P C11 108.87(7)
C2 C1 C5 108.13(14)
C2 C1 P 124.25(13)
C5 C1 P 127.61(12)
C1 C2 C3 108.07(15)
C1 C2 H2 126.0
C3 C2 H2 126.0
C2 C3 C6A 119.96(19)
C2 C3 C4 107.23(14)
C6A C3 C4 132.78(19)
C2 C3 C6B 150.9(5)
C6A C3 C6B 31.0(4)
C4 C3 C6B 101.8(5)
C5 C4 C3 108.38(16)
C5 C4 H4 125.8
C3 C4 H4 125.8
C4 C5 C1 108.18(16)
C4 C5 H5 125.9
C1 C5 H5 125.9
C7A C6A C3 127.5(3)
C7A C6A C8 113.9(2)
C3 C6A C8 118.6(2)
C6A C7A C10A 123.4(3)
C6A C7A C9A 121.3(3)
C10A C7A C9A 115.3(3)
N8A C8 N8B 22.3(10)
N8A C8 C7B 143.1(5)
N8B C8 C7B 157.9(16)
N8A C8 C6A 174.2(3)
N8B C8 C6A 157.8(10)
C7B C8 C6A 39.9(4)
N9 C9A C7A 177.4(6)
C9A N9 C9B 23.5(9)
N10A C10A C7A 176.1(7)
C7B C6B C3 113.5(8)
C7B C6B C10B 119.2(11)
C3 C6B C10B 127.2(11)
C8 C7B C6B 114.2(7)
C8 C7B C9B 123.0(9)
C6B C7B C9B 122.8(10)
N9 C9B C7B 174(3)
N10B C10B C6B 157(4)
C16 C11 C12 119.14(15)
C16 C11 P 119.44(12)
C12 C11 P 121.42(13)
C13 C12 C11 119.79(18)
C13 C12 H12 120.1
C11 C12 H12 120.1
C14 C13 C12 120.42(19)
C14 C13 H13 119.8
C12 C13 H13 119.8
C15 C14 C13 120.24(18)
C15 C14 H14 119.9
C13 C14 H14 119.9
C14 C15 C16 120.1(2)
C14 C15 H15 120.0
C16 C15 H15 120.0
C15 C16 C11 120.30(18)
C15 C16 H16 119.8
C11 C16 H16 119.8
C22 C17 C18 119.42(16)
C22 C17 P 119.32(13)
C18 C17 P 121.22(13)
C17 C18 C19 119.82(19)
C17 C18 H18 120.1
C19 C18 H18 120.1
C20 C19 C18 120.2(2)
C20 C19 H19 119.9
C18 C19 H19 119.9
C21 C20 C19 120.00(19)
C21 C20 H20 120.0
C19 C20 H20 120.0
C20 C21 C22 120.9(2)
C20 C21 H21 119.5
C22 C21 H21 119.5
C21 C22 C17 119.61(19)
C21 C22 H22 120.2
C17 C22 H22 120.2
C28 C23 C24 119.19(17)
C28 C23 P 122.72(15)
C24 C23 P 118.03(12)
C25 C24 C23 120.42(18)
C25 C24 H24 119.8
C23 C24 H24 119.8
C26 C25 C24 120.0(2)
C26 C25 H25 120.0
C24 C25 H25 120.0
C27 C26 C25 120.4(2)
C27 C26 H26 119.8
C25 C26 H26 119.8
C26 C27 C28 120.7(2)
C26 C27 H27 119.7
C28 C27 H27 119.7
C23 C28 C27 119.3(2)
C23 C28 H28 120.3
C27 C28 H28 120.3

loop_
_geom_bond_atom_site_label_1
_geom_bond_atom_site_label_2
_geom_bond_distance
P C1 1.7460(16)
P C23 1.7913(17)
P C17 1.7961(16)
P C11 1.8065(16)
C1 C2 1.377(2)
C1 C5 1.437(2)
C2 C3 1.410(2)
C2 H2 0.9300
C3 C6A 1.423(3)
C3 C4 1.433(3)
C3 C6B 1.480(8)
C4 C5 1.356(2)
C4 H4 0.9300
C5 H5 0.9300
C6A C7A 1.380(4)
C6A C8 1.499(3)
C7A C10A 1.392(9)
C7A C9A 1.427(8)
C8 N8A 1.127(6)
C8 N8B 1.13(3)
C8 C7B 1.299(8)
C9A N9 1.122(7)
N9 C9B 1.16(3)
C10A N10A 1.146(10)
C6B C7B 1.383(15)
C6B C10B 1.51(4)
C7B C9B 1.42(3)
C10B N10B 1.10(4)
C11 C16 1.385(2)
C11 C12 1.388(2)
C12 C13 1.377(3)
C12 H12 0.9300
C13 C14 1.370(3)
C13 H13 0.9300
C14 C15 1.367(3)
C14 H14 0.9300
C15 C16 1.377(3)
C15 H15 0.9300
C16 H16 0.9300
C17 C22 1.379(2)
C17 C18 1.383(2)
C18 C19 1.383(3)
C18 H18 0.9300
C19 C20 1.362(3)
C19 H19 0.9300
C20 C21 1.360(3)
C20 H20 0.9300
C21 C22 1.376(3)
C21 H21 0.9300
C22 H22 0.9300
C23 C28 1.377(2)
C23 C24 1.382(2)
C24 C25 1.377(3)
C24 H24 0.9300
C25 C26 1.357(3)
C25 H25 0.9300
C26 C27 1.356(4)
C26 H26 0.9300
C27 C28 1.388(3)
C27 H27 0.9300
C28 H28 0.9300

loop_
_geom_torsion_atom_site_label_1
_geom_torsion_atom_site_label_2
_geom_torsion_atom_site_label_3
_geom_torsion_atom_site_label_4
_geom_torsion
C23 P C1 C2 6.46(17)
C17 P C1 C2 -114.78(14)
C11 P C1 C2 125.06(14)
C23 P C1 C5 -172.32(16)
C17 P C1 C5 66.44(18)
C11 P C1 C5 -53.72(18)
C5 C1 C2 C3 0.38(19)
P C1 C2 C3 -178.60(12)
C1 C2 C3 C6A -178.93(15)
C1 C2 C3 C4 -0.34(18)
C1 C2 C3 C6B -178.8(6)
C2 C3 C4 C5 0.2(2)
C6A C3 C4 C5 178.50(19)
C6B C3 C4 C5 179.4(3)
C3 C4 C5 C1 0.1(2)
C2 C1 C5 C4 -0.3(2)
P C1 C5 C4 178.65(14)
C2 C3 C6A C7A -178.35(18)
C4 C3 C6A C7A 3.5(3)
C6B C3 C6A C7A 1.8(6)
C2 C3 C6A C8 4.8(2)
C4 C3 C6A C8 -173.33(18)
C6B C3 C6A C8 -175.0(7)
C3 C6A C7A C10A -0.4(5)
C8 C6A C7A C10A 176.6(5)
C3 C6A C7A C9A -179.6(4)
C8 C6A C7A C9A -2.7(4)
C7A C6A C8 N8A -123(3)
C3 C6A C8 N8A 55(3)
C7A C6A C8 N8B 154(4)
C3 C6A C8 N8B -28(4)
C7A C6A C8 C7B 1.5(5)
C3 C6A C8 C7B 178.7(6)
C6A C7A C9A N9 -150(14)
C10A C7A C9A N9 31(14)
C7A C9A N9 C9B 142(18)
C6A C7A C10A N10A -130(12)
C9A C7A C10A N10A 49(13)
C2 C3 C6B C7B 0.7(11)
C6A C3 C6B C7B 1.0(4)
C4 C3 C6B C7B -177.7(5)
C2 C3 C6B C10B -176.4(18)
C6A C3 C6B C10B -176(2)
C4 C3 C6B C10B 5.1(19)
N8A C8 C7B C6B 169.2(6)
N8B C8 C7B C6B -156(3)
C6A C8 C7B C6B -2.8(4)
N8A C8 C7B C9B -11.7(18)
N8B C8 C7B C9B 24(4)
C6A C8 C7B C9B 176.4(17)
C3 C6B C7B C8 3.7(9)
C10B C6B C7B C8 -179.0(17)
C3 C6B C7B C9B -175.5(14)
C10B C6B C7B C9B 2(2)
C9A N9 C9B C7B 108(20)
C8 C7B C9B N9 64(18)
C6B C7B C9B N9 -117(17)
C7B C6B C10B N10B -67(7)
C3 C6B C10B N10B 110(6)
C1 P C11 C16 -15.72(15)
C23 P C11 C16 103.05(14)
C17 P C11 C16 -137.52(14)
C1 P C11 C12 164.84(13)
C23 P C11 C12 -76.40(15)
C17 P C11 C12 43.03(15)
C16 C11 C12 C13 1.4(3)
P C11 C12 C13 -179.18(14)
C11 C12 C13 C14 -0.5(3)
C12 C13 C14 C15 -0.7(3)
C13 C14 C15 C16 1.1(3)
C14 C15 C16 C11 -0.2(3)
C12 C11 C16 C15 -1.0(3)
P C11 C16 C15 179.50(15)
C1 P C17 C22 -12.39(17)
C23 P C17 C22 -133.31(15)
C11 P C17 C22 107.76(15)
C1 P C17 C18 169.79(15)
C23 P C17 C18 48.86(17)
C11 P C17 C18 -70.06(16)
C22 C17 C18 C19 -1.2(3)
P C17 C18 C19 176.58(15)
C17 C18 C19 C20 0.6(3)
C18 C19 C20 C21 0.2(4)
C19 C20 C21 C22 -0.3(4)
C20 C21 C22 C17 -0.4(3)
C18 C17 C22 C21 1.2(3)
P C17 C22 C21 -176.71(16)
C1 P C23 C28 -99.26(18)
C17 P C23 C28 23.15(19)
C11 P C23 C28 142.12(17)
C1 P C23 C24 77.76(15)
C17 P C23 C24 -159.83(13)
C11 P C23 C24 -40.86(15)
C28 C23 C24 C25 0.3(3)
P C23 C24 C25 -176.86(16)
C23 C24 C25 C26 -1.0(3)
C24 C25 C26 C27 1.0(4)
C25 C26 C27 C28 -0.3(4)
C24 C23 C28 C27 0.5(3)
P C23 C28 C27 177.44(19)
C26 C27 C28 C23 -0.5(4)
